data_4123282
loop_
_publ_author_name
'Renata, Hans'
'Zhou, Qianghui'
'D\"unstl, Georg'
'Felding, Jakob'
'Merchant, Rohan R.'
'Yeh, Chien-Hung'
'Baran, Phil S.'

_publ_section_title
;
 Development of a concise synthesis of ouabagenin and hydroxylated
 corticosteroid analogues.
;
_journal_issue 3
_journal_name_full 'Journal of the American Chemical Society'
_journal_page_first 1330
_journal_page_last 1340
_journal_paper_doi 10.1021/ja512022r
_journal_volume 137
_journal_year 2015
_chemical_formula_sum 'C23 H32 O6'
_chemical_formula_weight 404.49
_chemical_name_systematic
; 
 ? 
;
_space_group_IT_number 4
_symmetry_cell_setting monoclinic
_symmetry_space_group_name_Hall 'P 2yb'
_symmetry_space_group_name_H-M 'P 1 21 1'
_atom_sites_solution_hydrogens geom
_atom_sites_solution_primary direct
_atom_sites_solution_secondary difmap
_audit_creation_method SHELXL-97
_cell_angle_alpha 90.00
_cell_angle_beta 92.06(2)
_cell_angle_gamma 90.00
_cell_formula_units_Z 2
_cell_length_a 12.74(2)
_cell_length_b 6.122(9)
_cell_length_c 13.29(2)
_cell_measurement_reflns_used 2945
_cell_measurement_temperature 153(2)
_cell_measurement_theta_max 24.75
_cell_measurement_theta_min 3.20
_cell_volume 1036(3)
_computing_cell_refinement 'Bruker SAINT'
_computing_data_collection 'Bruker APEX2'
_computing_data_reduction 'Bruker SAINT'
_computing_molecular_graphics 'Bruker SHELXTL'
_computing_publication_material 'Bruker SHELXTL'
_computing_structure_refinement 'SHELXL-97 (Sheldrick, 1997)'
_computing_structure_solution 'SHELXS-97 (Sheldrick, 1990)'
_diffrn_ambient_temperature 153(2)
_diffrn_measured_fraction_theta_full 0.993
_diffrn_measured_fraction_theta_max 0.981
_diffrn_measurement_device_type 'Bruker APEX-II CCD'
_diffrn_measurement_method '\f and \w scans'
_diffrn_radiation_monochromator graphite
_diffrn_radiation_source 'fine-focus sealed tube'
_diffrn_radiation_type MoK\a
_diffrn_radiation_wavelength 0.71073
_diffrn_reflns_av_R_equivalents 0.0733
_diffrn_reflns_av_sigmaI/netI 0.1076
_diffrn_reflns_limit_h_max 14
_diffrn_reflns_limit_h_min -15
_diffrn_reflns_limit_k_max 7
_diffrn_reflns_limit_k_min -7
_diffrn_reflns_limit_l_max 15
_diffrn_reflns_limit_l_min -15
_diffrn_reflns_number 6692
_diffrn_reflns_theta_full 25.00
_diffrn_reflns_theta_max 25.16
_diffrn_reflns_theta_min 1.53
_exptl_absorpt_coefficient_mu 0.093
_exptl_absorpt_correction_T_max 0/945
_exptl_absorpt_correction_T_min 0.888
_exptl_absorpt_correction_type multi-scan
_exptl_absorpt_process_details sadabs
_exptl_crystal_colour rod
_exptl_crystal_density_diffrn 1.297
_exptl_crystal_density_method 'not measured'
_exptl_crystal_description colorless
_exptl_crystal_F_000 436
_exptl_crystal_size_max 0.33
_exptl_crystal_size_mid 0.20
_exptl_crystal_size_min 0.10
_refine_diff_density_max 0.310
_refine_diff_density_min -0.364
_refine_diff_density_rms 0.088
_refine_ls_abs_structure_details 'Flack H D (1983), Acta Cryst. A39, 876-881'
_refine_ls_abs_structure_Flack -0.1(15)
_refine_ls_extinction_coef 0.030(7)
_refine_ls_extinction_expression Fc^*^=kFc[1+0.001xFc^2^\l^3^/sin(2\q)]^-1/4^
_refine_ls_extinction_method SHELXL
_refine_ls_goodness_of_fit_ref 1.020
_refine_ls_hydrogen_treatment constr
_refine_ls_matrix_type full
_refine_ls_number_parameters 265
_refine_ls_number_reflns 3489
_refine_ls_number_restraints 1
_refine_ls_restrained_S_all 1.020
_refine_ls_R_factor_all 0.0748
_refine_ls_R_factor_gt 0.0693
_refine_ls_shift/su_max 0.004
_refine_ls_shift/su_mean 0.001
_refine_ls_structure_factor_coef Fsqd
_refine_ls_weighting_details 'calc w=1/[\s^2^(Fo^2^)+(0.1080P)^2^+0.0000P] where P=(Fo^2^+2Fc^2^)/3'
_refine_ls_weighting_scheme calc
_refine_ls_wR_factor_gt 0.1762
_refine_ls_wR_factor_ref 0.1835
_reflns_number_gt 3099
_reflns_number_total 3489
_reflns_threshold_expression >2sigma(I)
_cod_data_source_file ja512022r_si_008.cif
_cod_data_source_block baran119
_cod_depositor_comments
;
The following automatic conversions were performed:

'_symmetry_cell_setting' value 'Monoclinic' changed to 'monoclinic'
according to
/home/saulius/struct/COD-crude-data--automatic-downloads/rss-feeds/ACS/lib/dictionaries/cif_core.dic
dictionary named 'cif_core.dic' version 2.4.2 from 2011-04-26.

Automatic conversion script
Id: cif_fix_values 2935 2014-11-11 08:27:57Z andrius 

 Adding full bibliography for 4123278--4123285.cif.
;
_cod_original_sg_symbol_H-M P2(1)
_cod_database_code 4123282

loop_
_symmetry_equiv_pos_as_xyz
'x, y, z'
'-x, y+1/2, -z'

loop_
_atom_site_label
_atom_site_type_symbol
_atom_site_fract_x
_atom_site_fract_y
_atom_site_fract_z
_atom_site_U_iso_or_equiv
_atom_site_adp_type
_atom_site_occupancy
_atom_site_symmetry_multiplicity
_atom_site_calc_flag
_atom_site_refinement_flags
O1 O 0.89790(19) 0.1847(4) 0.40331(18) 0.0235(6) Uani 1 1 d .
O2 O 0.54372(19) 0.2813(5) -0.33568(17) 0.0260(6) Uani 1 1 d .
O3 O 0.67904(19) -0.1898(4) -0.01225(16) 0.0227(6) Uani 1 1 d .
O4 O 0.53223(17) 0.0167(4) 0.02057(17) 0.0242(6) Uani 1 1 d .
H4 H 0.4955 0.1260 0.0045 0.036 Uiso 1 1 calc R
O5 O 0.59986(18) -0.0330(4) -0.41498(17) 0.0253(6) Uani 1 1 d .
O6 O 0.8482(2) 0.4754(4) 0.29550(18) 0.0294(6) Uani 1 1 d .
C1 C 0.9421(3) 0.3871(6) 0.4450(3) 0.0257(8) Uani 1 1 d .
H1A H 1.0156 0.4080 0.4252 0.031 Uiso 1 1 calc R
H1B H 0.9394 0.3894 0.5194 0.031 Uiso 1 1 calc R
C2 C 0.8514(3) 0.2360(6) 0.3029(3) 0.0200(7) Uani 1 1 d .
C3 C 0.7404(3) 0.1368(6) 0.2913(2) 0.0236(8) Uani 1 1 d .
H3A H 0.6958 0.1966 0.3442 0.028 Uiso 1 1 calc R
H3B H 0.7448 -0.0235 0.3007 0.028 Uiso 1 1 calc R
C4 C 0.6884(2) 0.1882(6) 0.1848(2) 0.0199(7) Uani 1 1 d .
H4A H 0.6771 0.3478 0.1789 0.024 Uiso 1 1 calc R
H4B H 0.6188 0.1165 0.1794 0.024 Uiso 1 1 calc R
C5 C 0.7567(3) 0.1092(5) 0.0939(2) 0.0180(7) Uani 1 1 d .
C6 C 0.7083(3) 0.1910(6) -0.0113(2) 0.0176(7) Uani 1 1 d .
H6 H 0.6737 0.3366 -0.0042 0.021 Uiso 1 1 calc R
C7 C 0.7958(3) 0.2001(5) -0.0925(2) 0.0162(7) Uani 1 1 d .
H7 H 0.8301 0.0533 -0.0942 0.019 Uiso 1 1 calc R
C8 C 0.7426(3) 0.2417(5) -0.1974(2) 0.0166(7) Uani 1 1 d .
H8 H 0.6947 0.3699 -0.1903 0.020 Uiso 1 1 calc R
C9 C 0.6716(3) 0.0415(5) -0.2339(2) 0.0169(7) Uani 1 1 d .
C10 C 0.6334(3) 0.1319(6) -0.3422(2) 0.0204(7) Uani 1 1 d .
C11 C 0.4481(3) 0.1547(7) -0.3621(3) 0.0293(9) Uani 1 1 d .
H11A H 0.4072 0.2258 -0.4178 0.035 Uiso 1 1 calc R
H11B H 0.4030 0.1410 -0.3033 0.035 Uiso 1 1 calc R
C12 C 0.8682(3) 0.5632(6) 0.3962(3) 0.0279(9) Uani 1 1 d .
H12A H 0.8024 0.5772 0.4331 0.034 Uiso 1 1 calc R
H12B H 0.9032 0.7074 0.3939 0.034 Uiso 1 1 calc R
C13 C 0.8714(3) 0.1947(6) 0.1133(2) 0.0195(7) Uani 1 1 d .
C14 C 0.9228(3) 0.3205(6) 0.0470(2) 0.0200(7) Uani 1 1 d .
H14 H 0.9884 0.3820 0.0683 0.024 Uiso 1 1 calc R
C15 C 0.8811(3) 0.3691(6) -0.0602(2) 0.0206(7) Uani 1 1 d .
H15A H 0.9396 0.3630 -0.1073 0.025 Uiso 1 1 calc R
H15B H 0.8509 0.5180 -0.0631 0.025 Uiso 1 1 calc R
C16 C 0.6257(3) 0.0109(6) -0.0410(2) 0.0178(7) Uani 1 1 d .
C17 C 0.7480(3) -0.1506(5) 0.0791(2) 0.0221(8) Uani 1 1 d .
H17A H 0.8184 -0.2143 0.0700 0.027 Uiso 1 1 calc R
H17B H 0.7172 -0.2187 0.1389 0.027 Uiso 1 1 calc R
C18 C 0.5853(2) 0.0057(6) -0.1542(2) 0.0190(7) Uani 1 1 d .
H18A H 0.5512 -0.1372 -0.1675 0.023 Uiso 1 1 calc R
H18B H 0.5309 0.1199 -0.1641 0.023 Uiso 1 1 calc R
C19 C 0.4889(3) -0.0744(7) -0.3953(3) 0.0319(9) Uani 1 1 d .
H19A H 0.4818 -0.1838 -0.3411 0.038 Uiso 1 1 calc R
H19B H 0.4504 -0.1264 -0.4567 0.038 Uiso 1 1 calc R
C20 C 0.7317(3) 0.2584(6) -0.3822(2) 0.0222(8) Uani 1 1 d .
H20A H 0.7643 0.1737 -0.4363 0.027 Uiso 1 1 calc R
H20B H 0.7100 0.4024 -0.4097 0.027 Uiso 1 1 calc R
C21 C 0.8122(2) 0.2888(6) -0.2904(2) 0.0194(7) Uani 1 1 d .
H21A H 0.8710 0.1836 -0.2935 0.023 Uiso 1 1 calc R
H21B H 0.8408 0.4391 -0.2880 0.023 Uiso 1 1 calc R
C22 C 0.7353(3) -0.1729(6) -0.2513(3) 0.0230(8) Uani 1 1 d .
H22A H 0.6878 -0.2873 -0.2771 0.035 Uiso 1 1 calc R
H22B H 0.7687 -0.2206 -0.1874 0.035 Uiso 1 1 calc R
H22C H 0.7895 -0.1451 -0.3003 0.035 Uiso 1 1 calc R
C23 C 0.9212(3) 0.1469(6) 0.2184(2) 0.0220(8) Uani 1 1 d .
H23A H 0.9915 0.2158 0.2243 0.026 Uiso 1 1 calc R
H23B H 0.9303 -0.0127 0.2269 0.026 Uiso 1 1 calc R

loop_
_atom_site_aniso_label
_atom_site_aniso_U_11
_atom_site_aniso_U_22
_atom_site_aniso_U_33
_atom_site_aniso_U_23
_atom_site_aniso_U_13
_atom_site_aniso_U_12
O1 0.0268(13) 0.0248(14) 0.0182(12) 0.0017(9) -0.0082(10) 0.0017(11)
O2 0.0266(14) 0.0284(14) 0.0228(12) 0.0006(10) -0.0022(10) 0.0062(12)
O3 0.0308(13) 0.0164(13) 0.0205(12) 0.0011(9) -0.0058(10) -0.0018(11)
O4 0.0193(13) 0.0309(14) 0.0226(13) 0.0033(10) 0.0026(10) -0.0014(11)
O5 0.0241(13) 0.0303(14) 0.0213(12) -0.0056(10) -0.0025(10) -0.0091(12)
O6 0.0439(16) 0.0202(12) 0.0235(13) -0.0009(10) -0.0100(11) 0.0050(12)
C1 0.0242(18) 0.0274(19) 0.0254(18) 0.0012(15) -0.0015(14) -0.0074(16)
C2 0.0192(17) 0.0234(18) 0.0173(16) 0.0003(13) -0.0031(13) 0.0008(15)
C3 0.0217(18) 0.031(2) 0.0186(17) -0.0010(14) 0.0034(14) 0.0059(15)
C4 0.0151(16) 0.0254(18) 0.0193(17) -0.0017(13) 0.0003(13) 0.0012(15)
C5 0.0176(17) 0.0202(17) 0.0161(16) -0.0013(13) 0.0004(13) 0.0029(14)
C6 0.0191(17) 0.0167(17) 0.0169(16) 0.0013(12) -0.0011(13) 0.0010(14)
C7 0.0184(16) 0.0128(15) 0.0172(16) -0.0034(11) -0.0011(13) 0.0019(13)
C8 0.0188(17) 0.0117(16) 0.0191(17) 0.0015(12) -0.0016(13) -0.0013(13)
C9 0.0157(16) 0.0164(16) 0.0185(16) -0.0013(12) 0.0001(13) -0.0015(13)
C10 0.0211(18) 0.0192(16) 0.0207(17) -0.0032(13) -0.0026(13) -0.0022(15)
C11 0.0190(18) 0.047(2) 0.0221(19) 0.0077(16) -0.0012(14) -0.0022(17)
C12 0.033(2) 0.0252(19) 0.0249(19) -0.0056(14) -0.0064(16) -0.0063(16)
C13 0.0167(16) 0.0250(18) 0.0169(16) -0.0014(13) -0.0011(13) 0.0047(15)
C14 0.0146(15) 0.0244(19) 0.0207(17) -0.0023(13) -0.0042(13) 0.0027(15)
C15 0.0179(17) 0.0223(17) 0.0216(17) 0.0017(14) 0.0013(13) -0.0024(14)
C16 0.0170(16) 0.0183(17) 0.0182(16) 0.0000(13) 0.0012(13) -0.0006(15)
C17 0.0266(18) 0.0221(19) 0.0173(16) 0.0032(13) -0.0031(14) 0.0037(15)
C18 0.0168(16) 0.0221(18) 0.0178(16) 0.0027(13) -0.0052(13) -0.0054(14)
C19 0.0261(19) 0.046(3) 0.0236(19) -0.0036(16) -0.0020(15) -0.0104(18)
C20 0.0269(18) 0.0233(18) 0.0167(17) 0.0006(13) 0.0041(14) -0.0039(15)
C21 0.0189(17) 0.0175(16) 0.0218(17) -0.0002(13) 0.0007(13) -0.0004(14)
C22 0.0271(18) 0.0183(18) 0.0234(17) 0.0005(13) -0.0042(14) -0.0023(16)
C23 0.0202(17) 0.0268(19) 0.0187(17) 0.0050(14) -0.0040(14) 0.0038(15)

loop_
_atom_type_symbol
_atom_type_description
_atom_type_scat_dispersion_real
_atom_type_scat_dispersion_imag
_atom_type_scat_source
C C 0.0033 0.0016 'International Tables Vol C Tables 4.2.6.8 and 6.1.1.4'
H H 0.0000 0.0000 'International Tables Vol C Tables 4.2.6.8 and 6.1.1.4'
O O 0.0106 0.0060 'International Tables Vol C Tables 4.2.6.8 and 6.1.1.4'

loop_
_geom_angle_atom_site_label_1
_geom_angle_atom_site_label_2
_geom_angle_atom_site_label_3
_geom_angle
C1 O1 C2 107.4(3)
C10 O2 C11 107.2(3)
C16 O3 C17 109.6(2)
C10 O5 C19 105.3(3)
C12 O6 C2 107.6(3)
O1 C1 C12 102.2(3)
O6 C2 O1 106.4(3)
O6 C2 C3 111.3(3)
O1 C2 C3 110.1(3)
O6 C2 C23 108.5(3)
O1 C2 C23 110.9(3)
C3 C2 C23 109.6(3)
C2 C3 C4 111.5(3)
C3 C4 C5 113.5(3)
C13 C5 C6 111.7(3)
C13 C5 C4 107.9(3)
C6 C5 C4 111.5(3)
C13 C5 C17 114.3(3)
C6 C5 C17 100.5(3)
C4 C5 C17 111.0(3)
C16 C6 C7 109.7(3)
C16 C6 C5 103.6(3)
C7 C6 C5 110.6(3)
C15 C7 C8 114.8(3)
C15 C7 C6 109.8(3)
C8 C7 C6 108.9(3)
C7 C8 C21 119.7(3)
C7 C8 C9 112.0(3)
C21 C8 C9 103.4(3)
C22 C9 C18 111.3(3)
C22 C9 C8 113.6(3)
C18 C9 C8 107.8(3)
C22 C9 C10 107.4(3)
C18 C9 C10 117.2(3)
C8 C9 C10 99.2(3)
O5 C10 O2 105.2(3)
O5 C10 C20 109.5(3)
O2 C10 C20 110.0(3)
O5 C10 C9 115.5(3)
O2 C10 C9 112.0(3)
C20 C10 C9 104.6(3)
O2 C11 C19 104.9(3)
O6 C12 C1 102.1(3)
C14 C13 C23 120.2(3)
C14 C13 C5 123.6(3)
C23 C13 C5 115.9(3)
C13 C14 C15 123.7(3)
C14 C15 C7 110.1(3)
O3 C16 O4 104.8(3)
O3 C16 C6 103.1(3)
O4 C16 C6 113.2(3)
O3 C16 C18 111.7(3)
O4 C16 C18 106.8(3)
C6 C16 C18 116.7(3)
O3 C17 C5 107.2(2)
C9 C18 C16 115.4(3)
O5 C19 C11 103.1(3)
C21 C20 C10 107.4(3)
C8 C21 C20 102.5(3)
C13 C23 C2 111.1(3)

loop_
_geom_bond_atom_site_label_1
_geom_bond_atom_site_label_2
_geom_bond_distance
O1 C1 1.462(4)
O1 C2 1.474(4)
O2 C10 1.468(4)
O2 C11 1.475(5)
O3 C16 1.449(4)
O3 C17 1.492(4)
O4 C16 1.470(4)
O5 C10 1.451(4)
O5 C19 1.468(5)
O6 C12 1.456(5)
O6 C2 1.470(5)
C1 C12 1.557(5)
C2 C3 1.541(5)
C2 C23 1.555(5)
C3 C4 1.573(5)
C4 C5 1.588(5)
C5 C13 1.565(5)
C5 C6 1.588(5)
C5 C17 1.606(5)
C6 C16 1.565(5)
C6 C7 1.580(5)
C7 C15 1.550(5)
C7 C8 1.549(5)
C8 C21 1.574(5)
C8 C9 1.589(5)
C9 C22 1.565(5)
C9 C18 1.569(5)
C9 C10 1.601(5)
C10 C20 1.581(5)
C11 C19 1.565(6)
C13 C14 1.356(5)
C13 C23 1.542(5)
C14 C15 1.532(5)
C16 C18 1.572(5)
C20 C21 1.576(5)
